data_7038188
loop_
_publ_author_name
'Jiang, Peng Gang'
'Zhang, Pan'
'Gong, Yun'
'Lin, Jian Hua'

_publ_section_title
;
 Photocurrent-generating properties of bulk and few-layered Cd(ii)
 coordination polymers based on a rigid dicarboxylate ligand.
;
_journal_issue 11
_journal_name_full 'Dalton transactions (Cambridge, England : 2003)'
_journal_page_first 4603
_journal_page_last 4613
_journal_paper_doi 10.1039/c6dt00271d
_journal_volume 45
_journal_year 2016
_chemical_formula_sum 'C25 H25 Cd N3 O6'
_chemical_formula_weight 575.88
_chemical_name_systematic
; 
 ? 
;
_space_group_IT_number 61
_symmetry_cell_setting orthorhombic
_symmetry_space_group_name_Hall '-P 2ac 2ab'
_symmetry_space_group_name_H-M 'P b c a'
_atom_sites_solution_hydrogens geom
_atom_sites_solution_primary direct
_atom_sites_solution_secondary difmap
_audit_block_doi 10.5517/cc14b86y
_audit_creation_method SHELXL-97
_audit_update_record
;
2015-05-31 deposited with the CCDC.
2016-01-27 downloaded from the CCDC.
;
_cell_angle_alpha 90.00
_cell_angle_beta 90.00
_cell_angle_gamma 90.00
_cell_formula_units_Z 8
_cell_length_a 7.8040(6)
_cell_length_b 22.160(2)
_cell_length_c 27.060(3)
_cell_measurement_reflns_used 3293
_cell_measurement_temperature 298(2)
_cell_measurement_theta_max 21.996
_cell_measurement_theta_min 2.258
_cell_volume 4679.7(8)
_computing_cell_refinement 'Bruker SMART'
_computing_data_collection 'Bruker SMART'
_computing_data_reduction 'Bruker SAINT'
_computing_molecular_graphics 'Bruker SHELXTL'
_computing_publication_material 'Bruker SHELXTL'
_computing_structure_refinement 'Bruker SHELXTL'
_computing_structure_solution 'Bruker SHELXTL'
_diffrn_ambient_temperature 298(2)
_diffrn_measured_fraction_theta_full 0.987
_diffrn_measured_fraction_theta_max 0.987
_diffrn_measurement_device_type 'CCD area detector'
_diffrn_measurement_method 'phi and omega scans'
_diffrn_radiation_monochromator graphite
_diffrn_radiation_source 'fine-focus sealed tube'
_diffrn_radiation_type MoK\a
_diffrn_radiation_wavelength 0.71073
_diffrn_reflns_av_R_equivalents 0.0000
_diffrn_reflns_av_sigmaI/netI 0.1190
_diffrn_reflns_limit_h_max 9
_diffrn_reflns_limit_h_min 0
_diffrn_reflns_limit_k_max 26
_diffrn_reflns_limit_k_min 0
_diffrn_reflns_limit_l_max 32
_diffrn_reflns_limit_l_min 0
_diffrn_reflns_number 4085
_diffrn_reflns_theta_full 25.02
_diffrn_reflns_theta_max 25.02
_diffrn_reflns_theta_min 2.38
_exptl_absorpt_coefficient_mu 0.981
_exptl_absorpt_correction_T_max 0.98
_exptl_absorpt_correction_T_min 0.72
_exptl_absorpt_correction_type multi-scan
_exptl_absorpt_process_details 'SADABS (Sheldrick, 1996)'
_exptl_crystal_colour colorless
_exptl_crystal_density_diffrn 1.635
_exptl_crystal_density_method 'not measured'
_exptl_crystal_description block
_exptl_crystal_F_000 2336
_exptl_crystal_size_max 0.32
_exptl_crystal_size_mid 0.27
_exptl_crystal_size_min 0.22
_refine_diff_density_max 2.586
_refine_diff_density_min -3.522
_refine_diff_density_rms 0.217
_refine_ls_extinction_method none
_refine_ls_goodness_of_fit_ref 0.941
_refine_ls_hydrogen_treatment none
_refine_ls_matrix_type full
_refine_ls_number_parameters 321
_refine_ls_number_reflns 4085
_refine_ls_number_restraints 0
_refine_ls_restrained_S_all 0.941
_refine_ls_R_factor_all 0.1682
_refine_ls_R_factor_gt 0.0923
_refine_ls_shift/su_max 0.001
_refine_ls_shift/su_mean 0.000
_refine_ls_structure_factor_coef Fsqd
_refine_ls_weighting_details 'calc w=1/[\s^2^(Fo^2^)+(0.0974P)^2^+71.9257P] where P=(Fo^2^+2Fc^2^)/3'
_refine_ls_weighting_scheme calc
_refine_ls_wR_factor_gt 0.2187
_refine_ls_wR_factor_ref 0.2660
_reflns_number_gt 2194
_reflns_number_total 4085
_reflns_threshold_expression >2sigma(I)
_cod_data_source_file c6dt00271d2.cif
_cod_data_source_block 150106e
_cod_depositor_comments
;
The following automatic conversions were performed:

'_symmetry_cell_setting' value 'Orthorhombic' changed to
'orthorhombic' according to
/usr/data/users/saulius/crontab/automatic-downloads/rss-feeds/RSC/lib/dictionaries/cif_core.dic
dictionary named 'cif_core.dic' version 2.4.2 from 2011-04-26.

Automatic conversion script
Id: cif_fix_values 4268 2015-11-12 08:31:59Z antanas 

 Adding full bibliography for 7038188--7038189.cif.
;
_cod_original_cell_volume 4679.7(7)
_cod_original_sg_symbol_H-M Pbca
_cod_database_code 7038188

loop_
_symmetry_equiv_pos_as_xyz
'x, y, z'
'-x+1/2, -y, z+1/2'
'x+1/2, -y+1/2, -z'
'-x, y+1/2, -z+1/2'
'-x, -y, -z'
'x-1/2, y, -z-1/2'
'-x-1/2, y-1/2, z'
'x, -y-1/2, z-1/2'

loop_
_atom_site_label
_atom_site_type_symbol
_atom_site_fract_x
_atom_site_fract_y
_atom_site_fract_z
_atom_site_U_iso_or_equiv
_atom_site_adp_type
_atom_site_occupancy
_atom_site_symmetry_multiplicity
_atom_site_calc_flag
_atom_site_refinement_flags
Cd1 Cd 0.48106(11) -0.03515(5) 0.24510(3) 0.0348(3) Uani 1 1 d .
N1 N 0.1875(18) 0.1470(7) -0.0140(4) 0.062(4) Uani 1 1 d .
N2 N 0.6672(19) -0.0706(7) 0.3946(4) 0.064(4) Uani 1 1 d .
N3 N 0.161(3) 0.0624(16) 0.4105(10) 0.131(8) Uani 1 1 d .
O1 O 0.2242(12) 0.0313(5) 0.2526(3) 0.044(2) Uani 1 1 d .
O2 O 0.3877(13) 0.0318(5) 0.1867(3) 0.054(3) Uani 1 1 d .
O3 O 0.2547(11) 0.1025(5) -0.2429(3) 0.040(2) Uani 1 1 d .
O4 O 0.4397(13) 0.0990(5) -0.1819(3) 0.054(3) Uani 1 1 d .
O5 O 0.5206(13) -0.0370(5) 0.3272(3) 0.054(3) Uani 1 1 d .
O6 O 0.103(4) -0.0230(14) 0.4460(11) 0.216(12) Uani 1 1 d .
C1 C 0.114(2) 0.1956(7) -0.0355(5) 0.047(4) Uani 1 1 d .
C2 C 0.041(2) 0.2408(7) -0.0060(5) 0.053(4) Uani 1 1 d .
H2 H -0.0038 0.2757 -0.0201 0.063 Uiso 1 1 calc R
C3 C 0.038(2) 0.2321(7) 0.0441(5) 0.054(4) Uani 1 1 d .
H3 H -0.0153 0.2607 0.0640 0.065 Uiso 1 1 calc R
C4 C 0.111(2) 0.1823(7) 0.0658(5) 0.048(4) Uani 1 1 d .
C5 C 0.182(2) 0.1409(7) 0.0359(5) 0.053(4) Uani 1 1 d .
H5 H 0.2293 0.1065 0.0501 0.064 Uiso 1 1 calc R
C6 C 0.2689(19) 0.0536(7) 0.2119(5) 0.045(4) Uani 1 1 d .
C7 C 0.1720(18) 0.1086(7) 0.1908(4) 0.043(3) Uani 1 1 d .
C8 C 0.1911(19) 0.1221(6) 0.1418(5) 0.044(3) Uani 1 1 d .
H8 H 0.2649 0.0991 0.1225 0.053 Uiso 1 1 calc R
C9 C 0.1014(19) 0.1701(7) 0.1202(5) 0.046(4) Uani 1 1 d .
C10 C -0.002(2) 0.2054(7) 0.1512(5) 0.051(4) Uani 1 1 d .
H10 H -0.0625 0.2378 0.1381 0.062 Uiso 1 1 calc R
C11 C -0.015(2) 0.1925(7) 0.2010(5) 0.054(4) Uani 1 1 d .
H11 H -0.0798 0.2176 0.2214 0.065 Uiso 1 1 calc R
C12 C 0.0673(19) 0.1419(7) 0.2212(5) 0.047(4) Uani 1 1 d .
H12 H 0.0517 0.1312 0.2541 0.056 Uiso 1 1 calc R
C13 C 0.3056(19) 0.1189(6) -0.2006(4) 0.042(3) Uani 1 1 d .
C14 C 0.1996(18) 0.1616(6) -0.1703(4) 0.042(3) Uani 1 1 d .
C15 C 0.2115(18) 0.1621(6) -0.1193(4) 0.042(3) Uani 1 1 d .
H15 H 0.2886 0.1363 -0.1038 0.051 Uiso 1 1 calc R
C16 C 0.1110(19) 0.2002(7) -0.0908(5) 0.045(4) Uani 1 1 d .
C17 C 0.004(2) 0.2403(7) -0.1152(5) 0.052(4) Uani 1 1 d .
H17 H -0.0620 0.2671 -0.0970 0.062 Uiso 1 1 calc R
C18 C -0.0052(19) 0.2410(7) -0.1658(5) 0.051(4) Uani 1 1 d .
H18 H -0.0769 0.2685 -0.1815 0.061 Uiso 1 1 calc R
C19 C 0.0899(18) 0.2015(7) -0.1936(5) 0.044(3) Uani 1 1 d .
H19 H 0.0807 0.2016 -0.2279 0.053 Uiso 1 1 calc R
C20 C 0.625(2) -0.0713(8) 0.3478(5) 0.056(4) Uani 1 1 d .
H20 H 0.6771 -0.1003 0.3280 0.067 Uiso 1 1 calc R
C21 C 0.596(3) -0.0260(9) 0.4278(6) 0.081(6) Uani 1 1 d .
H21A H 0.6810 -0.0143 0.4516 0.121 Uiso 1 1 calc R
H21B H 0.4986 -0.0427 0.4446 0.121 Uiso 1 1 calc R
H21C H 0.5608 0.0088 0.4092 0.121 Uiso 1 1 calc R
C22 C 0.790(2) -0.1143(10) 0.4149(6) 0.084(6) Uani 1 1 d .
H22A H 0.8157 -0.1443 0.3904 0.126 Uiso 1 1 calc R
H22B H 0.7413 -0.1334 0.4435 0.126 Uiso 1 1 calc R
H22C H 0.8935 -0.0938 0.4242 0.126 Uiso 1 1 calc R
C23 C 0.136(4) 0.003(2) 0.4068(12) 0.135(11) Uani 1 1 d .
H23 H 0.1418 -0.0171 0.3767 0.162 Uiso 1 1 calc R
C24 C 0.207(4) 0.0950(16) 0.3651(10) 0.145(11) Uani 1 1 d .
H24A H 0.3228 0.0855 0.3561 0.218 Uiso 1 1 calc R
H24B H 0.1967 0.1376 0.3706 0.218 Uiso 1 1 calc R
H24C H 0.1311 0.0831 0.3389 0.218 Uiso 1 1 calc R
C25 C 0.160(4) 0.0973(17) 0.4560(12) 0.171(14) Uani 1 1 d .
H25A H 0.0571 0.1208 0.4576 0.257 Uiso 1 1 calc R
H25B H 0.2578 0.1236 0.4566 0.257 Uiso 1 1 calc R
H25C H 0.1648 0.0704 0.4838 0.257 Uiso 1 1 calc R

loop_
_atom_site_aniso_label
_atom_site_aniso_U_11
_atom_site_aniso_U_22
_atom_site_aniso_U_33
_atom_site_aniso_U_23
_atom_site_aniso_U_13
_atom_site_aniso_U_12
Cd1 0.0366(5) 0.0348(6) 0.0331(5) 0.0003(4) -0.0013(4) 0.0075(4)
N1 0.082(10) 0.056(10) 0.048(7) 0.000(6) 0.000(7) 0.010(8)
N2 0.079(10) 0.078(11) 0.035(7) 0.013(7) -0.006(6) -0.010(8)
N3 0.14(2) 0.14(2) 0.12(2) 0.012(19) -0.024(16) 0.013(19)
O1 0.057(6) 0.038(6) 0.037(5) 0.009(5) -0.001(4) 0.002(5)
O2 0.062(7) 0.052(7) 0.047(5) 0.014(5) 0.003(5) 0.012(6)
O3 0.046(5) 0.039(6) 0.036(5) -0.008(4) 0.000(4) 0.001(4)
O4 0.059(7) 0.060(7) 0.041(5) -0.016(5) -0.003(5) 0.014(6)
O5 0.072(7) 0.056(7) 0.034(5) 0.003(5) 0.003(5) -0.003(6)
O6 0.23(3) 0.23(3) 0.19(3) 0.05(2) -0.01(2) -0.01(2)
C1 0.065(10) 0.042(9) 0.036(7) 0.002(6) 0.000(6) 0.009(8)
C2 0.074(11) 0.048(10) 0.036(7) 0.003(6) 0.002(7) 0.017(8)
C3 0.073(11) 0.051(10) 0.038(7) 0.002(7) 0.007(7) 0.016(8)
C4 0.066(10) 0.044(10) 0.033(7) 0.005(6) 0.003(6) 0.008(8)
C5 0.076(11) 0.045(10) 0.038(8) 0.000(7) 0.002(7) 0.014(8)
C6 0.051(9) 0.044(10) 0.039(8) 0.003(7) -0.004(6) 0.000(7)
C7 0.052(9) 0.040(9) 0.036(7) 0.007(6) -0.001(6) 0.005(7)
C8 0.057(9) 0.039(9) 0.037(7) 0.000(6) 0.001(6) 0.007(7)
C9 0.062(10) 0.043(9) 0.033(7) 0.003(6) -0.004(6) 0.008(7)
C10 0.069(10) 0.044(9) 0.041(7) -0.001(6) 0.002(7) 0.016(8)
C11 0.072(11) 0.050(10) 0.041(7) -0.003(7) 0.006(7) 0.018(8)
C12 0.057(9) 0.049(10) 0.035(7) -0.005(6) -0.008(6) 0.010(7)
C13 0.053(9) 0.042(9) 0.031(7) -0.004(6) -0.001(6) 0.001(7)
C14 0.054(9) 0.039(9) 0.032(7) -0.004(6) 0.001(6) 0.002(7)
C15 0.057(9) 0.040(9) 0.029(7) -0.005(6) -0.007(6) 0.003(7)
C16 0.058(9) 0.046(10) 0.031(7) 0.001(6) 0.003(6) 0.005(7)
C17 0.068(10) 0.049(10) 0.039(7) -0.005(6) 0.001(7) 0.010(8)
C18 0.064(10) 0.052(10) 0.037(7) 0.002(6) 0.001(7) 0.015(8)
C19 0.052(9) 0.045(9) 0.035(7) -0.003(6) 0.002(6) 0.006(7)
C20 0.064(11) 0.061(11) 0.042(8) 0.012(8) 0.004(7) -0.007(9)
C21 0.105(15) 0.083(16) 0.054(10) 0.000(10) -0.010(10) 0.005(12)
C22 0.078(14) 0.108(18) 0.066(11) 0.016(11) -0.008(10) -0.011(12)
C23 0.15(3) 0.14(3) 0.11(2) 0.01(2) 0.00(2) 0.01(3)
C24 0.13(3) 0.18(3) 0.13(2) 0.01(2) 0.002(18) -0.02(2)
C25 0.18(4) 0.19(4) 0.14(3) -0.01(3) 0.00(2) 0.01(3)

loop_
_atom_type_symbol
_atom_type_description
_atom_type_scat_dispersion_real
_atom_type_scat_dispersion_imag
_atom_type_scat_source
C C 0.0033 0.0016 'International Tables Vol C Tables 4.2.6.8 and 6.1.1.4'
H H 0.0000 0.0000 'International Tables Vol C Tables 4.2.6.8 and 6.1.1.4'
N N 0.0061 0.0033 'International Tables Vol C Tables 4.2.6.8 and 6.1.1.4'
O O 0.0106 0.0060 'International Tables Vol C Tables 4.2.6.8 and 6.1.1.4'
Cd Cd -0.8075 1.2024 'International Tables Vol C Tables 4.2.6.8 and 6.1.1.4'

loop_
_geom_angle_atom_site_label_1
_geom_angle_atom_site_label_2
_geom_angle_atom_site_label_3
_geom_angle
_geom_angle_site_symmetry_1
_geom_angle_site_symmetry_3
O5 Cd1 O2 137.8(4) . .
O5 Cd1 O4 133.4(4) . 5_655
O2 Cd1 O4 88.3(4) . 5_655
O5 Cd1 O3 87.7(3) . 2
O2 Cd1 O3 104.7(3) . 2
O4 Cd1 O3 85.7(3) 5_655 2
O5 Cd1 O1 82.9(3) . 6_656
O2 Cd1 O1 82.7(3) . 6_656
O4 Cd1 O1 100.6(3) 5_655 6_656
O3 Cd1 O1 170.6(3) 2 6_656
O5 Cd1 O1 92.4(3) . .
O2 Cd1 O1 54.3(3) . .
O4 Cd1 O1 129.6(3) 5_655 .
O3 Cd1 O1 74.9(3) 2 .
O1 Cd1 O1 105.7(4) 6_656 .
O5 Cd1 O3 84.3(3) . 5_655
O2 Cd1 O3 128.5(3) . 5_655
O4 Cd1 O3 53.5(3) 5_655 5_655
O3 Cd1 O3 105.1(4) 2 5_655
O1 Cd1 O3 73.7(3) 6_656 5_655
O1 Cd1 O3 176.7(3) . 5_655
C1 N1 C5 119.5(13) . .
C20 N2 C21 120.7(16) . .
C20 N2 C22 121.3(16) . .
C21 N2 C22 118.0(13) . .
C23 N3 C25 126(3) . .
C23 N3 C24 117(3) . .
C25 N3 C24 117(3) . .
C6 O1 Cd1 118.9(8) . 6_556
C6 O1 Cd1 86.4(8) . .
Cd1 O1 Cd1 105.9(4) 6_556 .
C6 O2 Cd1 96.3(8) . .
C13 O3 Cd1 123.0(8) . 2_554
C13 O3 Cd1 86.3(8) . 5_655
Cd1 O3 Cd1 104.7(4) 2_554 5_655
C13 O4 Cd1 98.2(8) . 5_655
C20 O5 Cd1 122.9(10) . .
N1 C1 C2 119.9(12) . .
N1 C1 C16 119.4(13) . .
C2 C1 C16 120.7(13) . .
C3 C2 C1 117.9(14) . .
C3 C2 H2 121.0 . .
C1 C2 H2 121.0 . .
C2 C3 C4 121.9(14) . .
C2 C3 H3 119.0 . .
C4 C3 H3 119.0 . .
C5 C4 C3 117.6(13) . .
C5 C4 C9 119.3(13) . .
C3 C4 C9 122.9(13) . .
C4 C5 N1 123.0(14) . .
C4 C5 H5 118.5 . .
N1 C5 H5 118.5 . .
O2 C6 O1 122.2(13) . .
O2 C6 C7 117.9(12) . .
O1 C6 C7 119.9(12) . .
C8 C7 C12 121.8(13) . .
C8 C7 C6 118.6(12) . .
C12 C7 C6 119.6(12) . .
C7 C8 C9 121.1(13) . .
C7 C8 H8 119.5 . .
C9 C8 H8 119.5 . .
C8 C9 C10 117.5(12) . .
C8 C9 C4 121.4(13) . .
C10 C9 C4 121.1(13) . .
C11 C10 C9 120.8(13) . .
C11 C10 H10 119.6 . .
C9 C10 H10 119.6 . .
C10 C11 C12 120.6(13) . .
C10 C11 H11 119.7 . .
C12 C11 H11 119.7 . .
C7 C12 C11 118.0(13) . .
C7 C12 H12 121.0 . .
C11 C12 H12 121.0 . .
O4 C13 O3 122.0(13) . .
O4 C13 C14 117.7(11) . .
O3 C13 C14 120.2(13) . .
C15 C14 C19 119.4(13) . .
C15 C14 C13 120.9(13) . .
C19 C14 C13 119.7(11) . .
C14 C15 C16 121.5(13) . .
C14 C15 H15 119.3 . .
C16 C15 H15 119.3 . .
C17 C16 C15 117.8(12) . .
C17 C16 C1 122.0(13) . .
C15 C16 C1 120.2(13) . .
C18 C17 C16 121.0(14) . .
C18 C17 H17 119.5 . .
C16 C17 H17 119.5 . .
C19 C18 C17 120.7(14) . .
C19 C18 H18 119.6 . .
C17 C18 H18 119.6 . .
C18 C19 C14 119.6(13) . .
C18 C19 H19 120.2 . .
C14 C19 H19 120.2 . .
O5 C20 N2 126.2(17) . .
O5 C20 H20 116.9 . .
N2 C20 H20 116.9 . .
N2 C21 H21A 109.5 . .
N2 C21 H21B 109.5 . .
H21A C21 H21B 109.5 . .
N2 C21 H21C 109.5 . .
H21A C21 H21C 109.5 . .
H21B C21 H21C 109.5 . .
N2 C22 H22A 109.5 . .
N2 C22 H22B 109.5 . .
H22A C22 H22B 109.5 . .
N2 C22 H22C 109.5 . .
H22A C22 H22C 109.5 . .
H22B C22 H22C 109.5 . .
O6 C23 N3 115(4) . .
O6 C23 H23 122.3 . .
N3 C23 H23 122.3 . .
N3 C24 H24A 109.5 . .
N3 C24 H24B 109.5 . .
H24A C24 H24B 109.5 . .
N3 C24 H24C 109.5 . .
H24A C24 H24C 109.5 . .
H24B C24 H24C 109.5 . .
N3 C25 H25A 109.5 . .
N3 C25 H25B 109.5 . .
H25A C25 H25B 109.5 . .
N3 C25 H25C 109.5 . .
H25A C25 H25C 109.5 . .
H25B C25 H25C 109.5 . .

loop_
_geom_bond_atom_site_label_1
_geom_bond_atom_site_label_2
_geom_bond_distance
_geom_bond_site_symmetry_2
Cd1 O5 2.244(9) .
Cd1 O2 2.286(9) .
Cd1 O4 2.304(9) 5_655
Cd1 O3 2.391(9) 2
Cd1 O1 2.403(10) 6_656
Cd1 O1 2.496(9) .
Cd1 O3 2.546(9) 5_655
N1 C1 1.350(18) .
N1 C5 1.359(17) .
N2 C20 1.310(17) .
N2 C21 1.45(2) .
N2 C22 1.47(2) .
N3 C23 1.33(4) .
N3 C25 1.45(3) .
N3 C24 1.47(3) .
O1 C6 1.255(15) .
O1 Cd1 2.403(10) 6_556
O2 C6 1.248(16) .
O3 C13 1.265(14) .
O3 Cd1 2.391(9) 2_554
O3 Cd1 2.546(9) 5_655
O4 C13 1.243(16) .
O4 Cd1 2.304(9) 5_655
O5 C20 1.243(18) .
O6 C23 1.24(3) .
C1 C2 1.403(19) .
C1 C16 1.501(17) .
C2 C3 1.369(18) .
C2 H2 0.9300 .
C3 C4 1.37(2) .
C3 H3 0.9300 .
C4 C5 1.341(19) .
C4 C9 1.500(17) .
C5 H5 0.9300 .
C6 C7 1.545(19) .
C7 C8 1.367(17) .
C7 C12 1.374(18) .
C8 C9 1.401(19) .
C8 H8 0.9300 .
C9 C10 1.402(19) .
C10 C11 1.380(18) .
C10 H10 0.9300 .
C11 C12 1.40(2) .
C11 H11 0.9300 .
C12 H12 0.9300 .
C13 C14 1.500(18) .
C14 C15 1.383(16) .
C14 C19 1.384(19) .
C15 C16 1.387(19) .
C15 H15 0.9300 .
C16 C17 1.38(2) .
C17 C18 1.372(18) .
C17 H17 0.9300 .
C18 C19 1.371(19) .
C18 H18 0.9300 .
C19 H19 0.9300 .
C20 H20 0.9300 .
C21 H21A 0.9600 .
C21 H21B 0.9600 .
C21 H21C 0.9600 .
C22 H22A 0.9600 .
C22 H22B 0.9600 .
C22 H22C 0.9600 .
C23 H23 0.9300 .
C24 H24A 0.9600 .
C24 H24B 0.9600 .
C24 H24C 0.9600 .
C25 H25A 0.9600 .
C25 H25B 0.9600 .
C25 H25C 0.9600 .
